data_4510790
loop_
_publ_author_name
'D\'iaz-Gallifa, Pau'
'Fabelo, Oscar'
'Ca\~nadillas-Delgado, Laura'
'Pas\'an, Jorge'
'Labrador, Ana'
'Lloret, Francesc'
'Julve, Miguel'
'Ruiz-P\'erez, Catalina'

_publ_section_title
;
 Synthesis, Crystal Structure and Magnetic Characterization of a Series of
 CuII--LnIIIHeterometallic [Ln = La, Ce, Pr, Nd and Sm) Metal--Organic
 Compounds with an Unusual Single Crystal to Single Crystal Phase
 Transition
;
_journal_issue 11
_journal_name_full 'Crystal Growth &amp; Design'
_journal_page_first 4735
_journal_paper_doi 10.1021/cg4008679
_journal_volume 13
_journal_year 2013
_chemical_formula_sum 'C25 H45 Cu2 La2 O40'
_chemical_formula_weight 1390.51
_chemical_name_systematic
;
 ?
;
_space_group_IT_number 14
_symmetry_cell_setting monoclinic
_symmetry_space_group_name_Hall '-P 2yn'
_symmetry_space_group_name_H-M 'P 1 21/n 1'
_atom_sites_solution_hydrogens geom
_atom_sites_solution_primary direct
_atom_sites_solution_secondary difmap
_audit_creation_method SHELXL-97
_cell_angle_alpha 90.00
_cell_angle_beta 99.73(3)
_cell_angle_gamma 90.00
_cell_formula_units_Z 4
_cell_length_a 10.985(2)
_cell_length_b 20.450(4)
_cell_length_c 19.856(4)
_cell_measurement_temperature 100(2)
_cell_volume 4396.4(15)
_computing_cell_refinement 'HKL2000 (Otwinowski & Minor, 1997)'
_computing_data_collection 'MxCube (ESRF, 2006)'
_computing_data_reduction 'HKL2000 (Otwinowski & Minor, 1997)'
_computing_molecular_graphics 'Ortep-3 for Windows (Farrugia, 1997)'
_computing_publication_material 'WinGX publication routines (Farrugia, 1999)'
_computing_structure_refinement 'SHELXL-97 (Sheldrick, 1997)'
_computing_structure_solution 'SHELXS-97 (Sheldrick, 1997)'
_diffrn_ambient_temperature 100(2)
_diffrn_detector 'CCD plate'
_diffrn_detector_area_resol_mean 9.6
_diffrn_measured_fraction_theta_full 0.997
_diffrn_measured_fraction_theta_max 0.997
_diffrn_measurement_device_type 'Single-axis HUBER diffractometer'
_diffrn_measurement_method 'CCD rotation images, thick slices'
_diffrn_radiation_detector 'ADSC Q210r CCD (binned mode)'
_diffrn_radiation_monochromator 'Si 111'
_diffrn_radiation_wavelength 0.73830
_diffrn_reflns_av_R_equivalents 0.0608
_diffrn_reflns_av_sigmaI/netI 0.0304
_diffrn_reflns_limit_h_max 14
_diffrn_reflns_limit_h_min -14
_diffrn_reflns_limit_k_max 26
_diffrn_reflns_limit_k_min -26
_diffrn_reflns_limit_l_max 25
_diffrn_reflns_limit_l_min -25
_diffrn_reflns_number 73169
_diffrn_reflns_theta_full 28.25
_diffrn_reflns_theta_max 28.25
_diffrn_reflns_theta_min 1.50
_diffrn_source synchrotron
_diffrn_source_type 'ESRF-CRG BM16'
_exptl_absorpt_coefficient_mu 3.332
_exptl_absorpt_correction_T_max 0.6462
_exptl_absorpt_correction_T_min 0.6421
_exptl_absorpt_correction_type sphere
_exptl_absorpt_process_details
;
Interpolation using  Int.Tab. Vol. C (1992) p. 523,Tab. 6.3.3.3
for values of muR in the range 0-2.5, and Int.Tab. Vol.II (1959)
p.302; Table 5.3.6 B for muR in the range 2.6-10.0.
The interpolation procedure of C.W.Dwiggins Jr (Acta Cryst.(1975)
A31,146-148) is used with some modification.
;
_exptl_crystal_colour blue
_exptl_crystal_density_diffrn 2.101
_exptl_crystal_density_method 'not measured'
_exptl_crystal_description NEEDLE
_exptl_crystal_F_000 2748
_exptl_crystal_size_max 0.1
_exptl_crystal_size_mid 0.08
_exptl_crystal_size_min 0.07
_exptl_crystal_size_rad 0.1000
_refine_diff_density_max 5.531
_refine_diff_density_min -2.009
_refine_diff_density_rms 0.204
_refine_ls_extinction_coef 0.0013(3)
_refine_ls_extinction_expression Fc^*^=kFc[1+0.001xFc^2^\l^3^/sin(2\q)]^-1/4^
_refine_ls_extinction_method SHELXL
_refine_ls_goodness_of_fit_ref 1.038
_refine_ls_hydrogen_treatment constr
_refine_ls_matrix_type full
_refine_ls_number_parameters 623
_refine_ls_number_reflns 9677
_refine_ls_number_restraints 0
_refine_ls_restrained_S_all 1.038
_refine_ls_R_factor_all 0.0620
_refine_ls_R_factor_gt 0.0587
_refine_ls_shift/su_max 0.001
_refine_ls_shift/su_mean 0.000
_refine_ls_structure_factor_coef Fsqd
_refine_ls_weighting_details 'calc w=1/[\s^2^(Fo^2^)+(0.1231P)^2^+11.4594P] where P=(Fo^2^+2Fc^2^)/3'
_refine_ls_weighting_scheme calc
_refine_ls_wR_factor_gt 0.1676
_refine_ls_wR_factor_ref 0.1729
_reflns_number_gt 8749
_reflns_number_total 9677
_reflns_threshold_expression >2sigma(I)
_cod_data_source_file 1B.cif
_cod_data_source_block 1b
_cod_depositor_comments
;
The following automatic conversions were performed:

'_symmetry_cell_setting' value 'Monoclinic' changed to 'monoclinic'
according to
/usr/data/users/saulius/automatic-downloads/retrospective/ACS/lib/dictionaries/cif_core.dic
dictionary named 'cif_core.dic' version 2.4.2 from 2011-04-26.

Automatic conversion script
Id: cif_fix_values 2281 2013-09-26 08:29:07Z andrius 
;
_cod_original_sg_symbol_H-M P21/n
_cod_database_code 4510790
_exptl_absorpt_correction_t_ave 0.6443

loop_
_symmetry_equiv_pos_as_xyz
'x, y, z'
'-x+1/2, y+1/2, -z+1/2'
'-x, -y, -z'
'x-1/2, -y-1/2, z-1/2'

loop_
_atom_site_label
_atom_site_type_symbol
_atom_site_fract_x
_atom_site_fract_y
_atom_site_fract_z
_atom_site_U_iso_or_equiv
_atom_site_adp_type
_atom_site_occupancy
_atom_site_symmetry_multiplicity
_atom_site_calc_flag
_atom_site_refinement_flags
La1 La -0.46461(2) 0.126608(12) 0.345065(13) 0.02256(12) Uani 1 1 d .
La2 La 0.84030(2) 0.125996(12) 1.081721(14) 0.02645(13) Uani 1 1 d .
Cu1 Cu 0.08030(5) 0.17460(3) 0.83161(3) 0.02690(16) Uani 1 1 d .
Cu2 Cu 0.29254(5) 0.17407(3) 0.58927(3) 0.02435(15) Uani 1 1 d .
C1 C -0.2560(4) 0.2594(2) 0.5215(2) 0.0257(9) Uani 1 1 d .
C2 C -0.2878(4) 0.2952(2) 0.5760(2) 0.0271(9) Uani 1 1 d .
C3 C -0.2143(4) 0.2913(2) 0.6401(2) 0.0278(9) Uani 1 1 d .
H3 H -0.2334 0.3165 0.6758 0.033 Uiso 1 1 calc R
C4 C -0.1124(4) 0.2499(2) 0.6511(2) 0.0268(9) Uani 1 1 d .
C5 C -0.0798(4) 0.2143(2) 0.5968(2) 0.0262(9) Uani 1 1 d .
C6 C -0.1521(4) 0.2190(2) 0.5322(2) 0.0293(9) Uani 1 1 d .
H6 H -0.1309 0.1951 0.4960 0.035 Uiso 1 1 calc R
C7 C -0.3256(4) 0.2664(2) 0.4500(2) 0.0256(9) Uani 1 1 d .
C8 C -0.4091(4) 0.3297(2) 0.5702(2) 0.0266(9) Uani 1 1 d .
C9 C -0.0450(4) 0.2407(2) 0.7223(2) 0.0266(9) Uani 1 1 d .
C10 C 0.0353(4) 0.1726(2) 0.6058(2) 0.0280(9) Uani 1 1 d .
C11 C -0.1259(4) -0.0135(2) 0.4866(2) 0.0276(9) Uani 1 1 d .
C12 C -0.0774(4) 0.0343(2) 0.4492(2) 0.0291(9) Uani 1 1 d .
C13 C 0.0487(4) 0.0473(2) 0.4626(2) 0.0299(9) Uani 1 1 d .
H13 H 0.0815 0.0790 0.4373 0.036 Uiso 1 1 calc R
C14 C -0.2606(4) -0.0316(2) 0.4753(2) 0.0291(9) Uani 1 1 d .
C15 C -0.1580(4) 0.0742(3) 0.3960(3) 0.0337(10) Uani 1 1 d .
C20 C 0.4553(4) 0.2077(2) 0.8261(2) 0.0265(9) Uani 1 1 d .
C21 C 0.4850(4) 0.2434(2) 0.7712(2) 0.0265(9) Uani 1 1 d .
C22 C 0.5877(4) 0.2849(2) 0.7824(2) 0.0288(9) Uani 1 1 d .
H22 H 0.6069 0.3097 0.7464 0.035 Uiso 1 1 calc R
C23 C 0.6618(4) 0.2897(2) 0.8464(2) 0.0261(9) Uani 1 1 d .
C24 C 0.6320(4) 0.2532(2) 0.9005(2) 0.0259(9) Uani 1 1 d .
C25 C 0.5292(4) 0.2126(2) 0.8903(2) 0.0284(9) Uani 1 1 d .
H25 H 0.5094 0.1884 0.9266 0.034 Uiso 1 1 calc R
C26 C 0.3392(4) 0.1673(2) 0.8230(2) 0.0282(9) Uani 1 1 d .
C27 C 0.4166(4) 0.2339(2) 0.7004(2) 0.0259(9) Uani 1 1 d .
C28 C 0.7817(4) 0.3276(2) 0.8534(2) 0.0277(9) Uani 1 1 d .
C29 C 0.7012(4) 0.2600(2) 0.9723(2) 0.0254(8) Uani 1 1 d .
O1 O -0.3617(3) 0.21651(19) 0.41628(18) 0.0345(8) Uani 1 1 d .
O2 O -0.3391(3) 0.32408(18) 0.42730(17) 0.0315(7) Uani 1 1 d .
O3 O -0.5013(3) 0.30548(17) 0.53236(17) 0.0298(7) Uani 1 1 d .
O4 O -0.4187(4) 0.37992(19) 0.6060(2) 0.0385(9) Uani 1 1 d .
O5 O -0.0382(3) 0.2874(2) 0.76297(18) 0.0376(8) Uani 1 1 d .
O6 O -0.0022(3) 0.18490(19) 0.73725(17) 0.0338(7) Uani 1 1 d .
O7 O 0.1358(3) 0.20531(18) 0.61464(17) 0.0316(7) Uani 1 1 d .
O8 O 0.0274(4) 0.1132(2) 0.6020(2) 0.0434(9) Uani 1 1 d .
O9 O -0.3052(3) -0.06582(18) 0.4239(2) 0.0354(8) Uani 1 1 d .
O10 O -0.3210(3) -0.0122(2) 0.5201(2) 0.0388(8) Uani 1 1 d .
O11 O -0.2735(3) 0.07424(19) 0.3964(2) 0.0365(8) Uani 1 1 d .
O12 O -0.1077(4) 0.1072(3) 0.3551(3) 0.0598(13) Uani 1 1 d .
O13 O 0.2390(3) 0.19868(18) 0.80368(17) 0.0308(7) Uani 1 1 d .
O14 O 0.3463(4) 0.1101(2) 0.8423(2) 0.0451(10) Uani 1 1 d .
O15 O 0.3736(3) 0.17779(17) 0.68468(17) 0.0308(7) Uani 1 1 d .
O16 O 0.4075(3) 0.28134(19) 0.65951(18) 0.0372(8) Uani 1 1 d .
O17 O 0.7895(4) 0.37941(18) 0.8219(2) 0.0393(9) Uani 1 1 d .
O18 O 0.8747(3) 0.30186(18) 0.89015(17) 0.0312(7) Uani 1 1 d .
O19 O 0.7300(3) 0.20937(19) 1.00678(18) 0.0348(8) Uani 1 1 d .
O20 O 0.7175(3) 0.31729(17) 0.99373(16) 0.0304(7) Uani 1 1 d .
O1W O -0.4883(3) 0.08763(18) 0.46554(18) 0.0333(7) Uani 1 1 d .
O2W O -0.4957(5) 0.0015(2) 0.3436(2) 0.0529(11) Uani 1 1 d .
O3W O -0.4894(6) 0.0794(3) 0.2253(3) 0.0699(15) Uani 1 1 d .
O4W O -0.2876(3) 0.17058(18) 0.28469(18) 0.0334(7) Uani 1 1 d .
O5W O 0.6618(4) 0.1639(2) 1.1429(2) 0.0415(9) Uani 1 1 d .
O6W O 0.8847(7) 0.0786(3) 1.2026(3) 0.0719(16) Uani 1 1 d .
O7W O 0.8885(5) 0.0036(2) 1.0790(2) 0.0597(12) Uani 1 1 d .
O8W O 0.6456(5) 0.0622(3) 1.0368(3) 0.0743(16) Uani 1 1 d .
O9W O 0.8831(5) 0.0829(2) 0.9669(2) 0.0536(11) Uani 1 1 d .
O10W O -0.0835(3) 0.1738(2) 0.8652(2) 0.0387(8) Uani 1 1 d .
O11W O 0.0732(7) 0.0676(3) 0.8102(3) 0.0818(19) Uani 1 1 d .
O13W O 0.4629(3) 0.17851(18) 0.56064(18) 0.0334(7) Uani 1 1 d .
O1X O 0.7512(6) -0.0242(3) 0.9112(4) 0.093(2) Uani 1 1 d .
O2X O 0.8139(5) 0.0587(3) 0.6258(3) 0.0684(14) Uani 1 1 d .
O3X O 0.6149(6) -0.0764(3) 1.0108(4) 0.0841(18) Uani 1 1 d .
O4X O 0.5524(6) 0.0397(3) 0.8282(5) 0.117(3) Uani 1 1 d .
O5X O 0.1941(6) 0.0452(4) 0.7091(3) 0.091(2) Uani 1 1 d .
O6X O 0.6369(8) 0.1232(5) 0.6660(5) 0.132(4) Uani 1 1 d .
O7X O 0.8614(7) -0.0162(5) 0.7440(4) 0.115(3) Uani 1 1 d .
O8X O 0.7393(8) 0.1072(5) 0.7896(4) 0.120(3) Uani 1 1 d .

loop_
_atom_site_aniso_label
_atom_site_aniso_U_11
_atom_site_aniso_U_22
_atom_site_aniso_U_33
_atom_site_aniso_U_23
_atom_site_aniso_U_13
_atom_site_aniso_U_12
La1 0.01439(17) 0.03132(18) 0.02144(17) 0.00114(8) 0.00151(11) 0.00123(8)
La2 0.02213(18) 0.03124(19) 0.02597(18) 0.00106(9) 0.00401(12) -0.00097(9)
Cu1 0.0199(3) 0.0380(3) 0.0217(3) 0.0002(2) 0.0005(2) -0.0010(2)
Cu2 0.0171(3) 0.0357(3) 0.0192(3) -0.0007(2) -0.00007(19) 0.00070(19)
C1 0.0161(18) 0.039(2) 0.022(2) -0.0018(17) 0.0015(15) -0.0036(16)
C2 0.0192(19) 0.036(2) 0.026(2) -0.0015(17) 0.0048(16) 0.0001(16)
C3 0.0188(19) 0.039(2) 0.026(2) -0.0036(18) 0.0046(16) 0.0014(17)
C4 0.0187(18) 0.040(2) 0.0203(19) -0.0032(17) -0.0003(15) 0.0000(17)
C5 0.0175(18) 0.038(2) 0.022(2) -0.0001(17) 0.0022(15) 0.0001(17)
C6 0.023(2) 0.043(3) 0.022(2) -0.0052(18) 0.0035(16) 0.0014(18)
C7 0.0172(18) 0.041(2) 0.0191(19) -0.0005(16) 0.0044(15) -0.0008(17)
C8 0.022(2) 0.034(2) 0.024(2) 0.0039(17) 0.0042(16) 0.0023(16)
C9 0.0192(18) 0.041(2) 0.0192(19) -0.0009(17) 0.0023(15) -0.0026(17)
C10 0.021(2) 0.041(3) 0.022(2) -0.0030(17) 0.0028(16) 0.0012(17)
C11 0.0168(18) 0.033(2) 0.032(2) -0.0011(17) 0.0010(16) -0.0010(16)
C12 0.0176(19) 0.037(2) 0.033(2) 0.0011(18) 0.0032(16) 0.0009(16)
C13 0.0172(19) 0.037(2) 0.035(2) 0.0052(19) 0.0035(16) 0.0011(17)
C14 0.0176(19) 0.033(2) 0.036(2) 0.0065(18) 0.0044(17) 0.0021(16)
C15 0.020(2) 0.042(3) 0.039(3) 0.007(2) 0.0035(18) 0.0011(18)
C20 0.0176(18) 0.038(2) 0.023(2) -0.0021(17) 0.0007(15) -0.0033(16)
C21 0.0159(18) 0.042(2) 0.021(2) 0.0005(17) 0.0011(15) 0.0009(17)
C22 0.0208(19) 0.041(2) 0.024(2) 0.0015(18) 0.0024(16) -0.0051(18)
C23 0.0163(18) 0.035(2) 0.027(2) 0.0017(17) 0.0041(16) -0.0020(16)
C24 0.0168(18) 0.041(2) 0.0188(19) -0.0010(17) 0.0009(15) 0.0006(16)
C25 0.0210(19) 0.044(3) 0.020(2) 0.0003(17) 0.0008(16) -0.0045(18)
C26 0.021(2) 0.038(2) 0.025(2) -0.0017(18) 0.0017(16) -0.0026(17)
C27 0.0167(17) 0.040(2) 0.021(2) 0.0003(17) 0.0041(15) 0.0017(17)
C28 0.0192(19) 0.038(2) 0.025(2) -0.0039(17) 0.0034(16) -0.0043(17)
C29 0.0146(17) 0.039(2) 0.022(2) 0.0020(17) 0.0019(15) -0.0001(16)
O1 0.0271(16) 0.045(2) 0.0286(17) -0.0046(14) -0.0023(13) -0.0037(14)
O2 0.0306(17) 0.0403(19) 0.0219(15) -0.0001(13) -0.0007(13) 0.0001(14)
O3 0.0182(14) 0.0396(18) 0.0301(16) -0.0008(13) -0.0002(12) 0.0005(13)
O4 0.0259(18) 0.044(2) 0.044(2) -0.0099(16) 0.0025(16) 0.0014(14)
O5 0.0360(18) 0.048(2) 0.0261(17) -0.0084(15) -0.0029(14) -0.0053(15)
O6 0.0291(17) 0.047(2) 0.0228(16) -0.0020(14) -0.0023(13) 0.0063(14)
O7 0.0189(14) 0.0445(19) 0.0319(17) -0.0032(14) 0.0055(12) 0.0000(13)
O8 0.0305(19) 0.039(2) 0.059(3) -0.0083(18) 0.0049(18) 0.0040(15)
O9 0.0248(16) 0.0351(18) 0.043(2) -0.0013(15) -0.0048(14) -0.0024(13)
O10 0.0197(16) 0.056(2) 0.041(2) -0.0004(16) 0.0049(14) -0.0031(15)
O11 0.0171(15) 0.045(2) 0.046(2) 0.0115(16) 0.0002(14) 0.0013(13)
O12 0.0257(19) 0.085(3) 0.070(3) 0.045(3) 0.0115(19) 0.008(2)
O13 0.0181(14) 0.0432(19) 0.0306(17) 0.0027(14) 0.0029(12) -0.0019(13)
O14 0.0310(19) 0.039(2) 0.063(3) 0.0093(19) 0.0029(18) -0.0034(16)
O15 0.0258(16) 0.0408(19) 0.0238(16) -0.0003(13) -0.0016(12) -0.0013(13)
O16 0.0359(18) 0.047(2) 0.0257(17) 0.0057(15) -0.0023(14) 0.0001(16)
O17 0.0247(18) 0.040(2) 0.052(2) 0.0082(16) 0.0042(17) -0.0032(14)
O18 0.0178(14) 0.0453(19) 0.0295(16) -0.0001(14) 0.0010(12) -0.0030(13)
O19 0.0300(17) 0.0426(19) 0.0285(17) 0.0031(15) -0.0043(14) 0.0022(14)
O20 0.0274(16) 0.0401(18) 0.0220(15) -0.0008(13) -0.0007(12) -0.0035(13)
O1W 0.0263(16) 0.0407(19) 0.0339(18) 0.0057(14) 0.0080(13) 0.0030(14)
O2W 0.054(3) 0.038(2) 0.060(3) 0.0001(18) -0.013(2) -0.0034(18)
O3W 0.107(5) 0.060(3) 0.045(3) -0.012(2) 0.019(3) -0.018(3)
O4W 0.0269(16) 0.0420(19) 0.0311(17) 0.0013(14) 0.0042(13) 0.0015(14)
O5W 0.0358(19) 0.050(2) 0.040(2) 0.0007(17) 0.0130(16) 0.0027(16)
O6W 0.116(5) 0.058(3) 0.044(3) 0.010(2) 0.017(3) 0.020(3)
O7W 0.087(4) 0.043(2) 0.048(3) 0.0054(19) 0.011(2) 0.011(2)
O8W 0.044(3) 0.061(3) 0.114(5) -0.022(3) 0.001(3) -0.012(2)
O9W 0.075(3) 0.051(2) 0.038(2) -0.0013(18) 0.016(2) -0.013(2)
O10W 0.0312(18) 0.048(2) 0.039(2) 0.0010(16) 0.0119(15) -0.0031(15)
O11W 0.137(6) 0.060(3) 0.055(3) 0.014(2) 0.034(3) 0.023(3)
O13W 0.0262(16) 0.0410(19) 0.0337(18) -0.0023(14) 0.0070(13) -0.0021(14)
O1X 0.072(4) 0.073(4) 0.127(6) -0.030(4) -0.003(4) 0.007(3)
O2X 0.056(3) 0.077(4) 0.073(3) -0.013(3) 0.013(2) -0.016(3)
O3X 0.070(4) 0.082(4) 0.093(4) 0.010(3) -0.009(3) -0.001(3)
O4X 0.066(4) 0.069(4) 0.206(9) -0.051(5) -0.006(5) 0.010(3)
O5X 0.117(6) 0.087(5) 0.074(4) 0.002(3) 0.034(4) 0.009(4)
O6X 0.067(5) 0.203(11) 0.121(7) -0.004(6) 0.000(5) 0.048(5)
O7X 0.098(5) 0.155(8) 0.083(5) -0.017(5) -0.011(4) -0.043(5)
O8X 0.083(5) 0.175(8) 0.097(6) -0.027(5) 0.003(4) -0.051(5)

loop_
_atom_type_symbol
_atom_type_description
_atom_type_scat_dispersion_real
_atom_type_scat_dispersion_imag
_atom_type_scat_source
C C 0.0033 0.0016 'International Tables Vol C Tables 4.2.6.8 and 6.1.1.4'
H H 0.0000 0.0000 'International Tables Vol C Tables 4.2.6.8 and 6.1.1.4'
O O 0.0106 0.0060 'International Tables Vol C Tables 4.2.6.8 and 6.1.1.4'
Cu Cu 0.3201 1.2651 'International Tables Vol C Tables 4.2.6.8 and 6.1.1.4'
La La -0.2871 2.4523 'International Tables Vol C Tables 4.2.6.8 and 6.1.1.4'

loop_
_geom_angle_atom_site_label_1
_geom_angle_atom_site_label_2
_geom_angle_atom_site_label_3
_geom_angle
_geom_angle_site_symmetry_1
_geom_angle_site_symmetry_3
O11 La1 O5 139.93(13) . 4_565
O11 La1 O1 78.93(13) . .
O5 La1 O1 85.09(13) 4_565 .
O11 La1 O3W 100.04(19) . .
O5 La1 O3W 71.19(16) 4_565 .
O1 La1 O3W 141.71(15) . .
O11 La1 O18 134.66(12) . 4_465
O5 La1 O18 69.69(12) 4_565 4_465
O1 La1 O18 69.64(11) . 4_465
O3W La1 O18 124.91(17) . 4_465
O11 La1 O1W 71.83(12) . .
O5 La1 O1W 140.29(12) 4_565 .
O1 La1 O1W 78.88(12) . .
O3W La1 O1W 137.76(15) . .
O18 La1 O1W 70.69(11) 4_465 .
O11 La1 O2W 70.73(14) . .
O5 La1 O2W 132.72(14) 4_565 .
O1 La1 O2W 142.19(13) . .
O3W La1 O2W 67.61(16) . .
O18 La1 O2W 118.11(15) 4_465 .
O1W La1 O2W 70.70(14) . .
O11 La1 O4W 71.70(12) . .
O5 La1 O4W 68.50(12) 4_565 .
O1 La1 O4W 72.69(12) . .
O3W La1 O4W 70.81(16) . .
O18 La1 O4W 124.98(11) 4_465 .
O1W La1 O4W 137.12(11) . .
O2W La1 O4W 116.35(15) . .
O11 La1 O17 146.41(12) . 4_465
O5 La1 O17 72.91(13) 4_565 4_465
O1 La1 O17 119.03(12) . 4_465
O3W La1 O17 82.84(18) . 4_465
O18 La1 O17 49.47(11) 4_465 4_465
O1W La1 O17 83.57(13) . 4_465
O2W La1 O17 79.86(14) . 4_465
O4W La1 O17 138.45(12) . 4_465
O11 La1 C28 150.45(13) . 4_465
O5 La1 C28 66.56(13) 4_565 4_465
O1 La1 C28 94.37(13) . 4_465
O3W La1 C28 102.66(18) . 4_465
O18 La1 C28 25.07(12) 4_465 4_465
O1W La1 C28 78.65(12) . 4_465
O2W La1 C28 100.93(15) . 4_465
O4W La1 C28 134.07(12) . 4_465
O17 La1 C28 24.69(12) 4_465 4_465
O19 La2 O16 84.89(13) . 4_666
O19 La2 O8W 80.96(17) . .
O16 La2 O8W 139.27(16) 4_666 .
O19 La2 O3 71.55(12) . 4_766
O16 La2 O3 70.67(12) 4_666 4_766
O8W La2 O3 137.40(18) . 4_766
O19 La2 O6W 146.25(16) . .
O16 La2 O6W 73.46(16) 4_666 .
O8W La2 O6W 98.7(2) . .
O3 La2 O6W 122.26(18) 4_766 .
O19 La2 O9W 81.05(14) . .
O16 La2 O9W 137.56(14) 4_666 .
O8W La2 O9W 77.34(19) . .
O3 La2 O9W 66.91(13) 4_766 .
O6W La2 O9W 132.12(17) . .
O19 La2 O7W 138.72(14) . .
O16 La2 O7W 136.05(14) 4_666 .
O8W La2 O7W 69.82(18) . .
O3 La2 O7W 111.80(15) 4_766 .
O6W La2 O7W 69.04(16) . .
O9W La2 O7W 64.87(15) . .
O19 La2 O5W 74.95(13) . .
O16 La2 O5W 69.43(13) 4_666 .
O8W La2 O5W 70.05(17) . .
O3 La2 O5W 129.29(12) 4_766 .
O6W La2 O5W 73.34(17) . .
O9W La2 O5W 141.89(15) . .
O7W La2 O5W 118.54(16) . .
O19 La2 O4 121.80(12) . 4_766
O16 La2 O4 74.59(13) 4_666 4_766
O8W La2 O4 144.06(16) . 4_766
O3 La2 O4 50.33(11) 4_766 4_766
O6W La2 O4 77.46(19) . 4_766
O9W La2 O4 79.38(16) . 4_766
O7W La2 O4 75.63(16) . 4_766
O5W La2 O4 138.62(14) . 4_766
O19 La2 C8 96.41(13) . 4_766
O16 La2 C8 68.22(13) 4_666 4_766
O8W La2 C8 151.10(17) . 4_766
O3 La2 C8 25.16(12) 4_766 4_766
O6W La2 C8 99.06(19) . 4_766
O9W La2 C8 73.84(14) . 4_766
O7W La2 C8 95.72(16) . 4_766
O5W La2 C8 137.35(13) . 4_766
O4 La2 C8 25.41(12) 4_766 4_766
O6 Cu1 O2 172.94(16) . 4_666
O6 Cu1 O13 89.57(15) . .
O2 Cu1 O13 89.62(15) 4_666 .
O6 Cu1 O10W 91.29(16) . .
O2 Cu1 O10W 87.81(16) 4_666 .
O13 Cu1 O10W 165.88(16) . .
O6 Cu1 O11W 85.83(19) . .
O2 Cu1 O11W 101.21(19) 4_666 .
O13 Cu1 O11W 101.2(2) . .
O10W Cu1 O11W 92.9(2) . .
O20 Cu2 O15 172.32(15) 4_565 .
O20 Cu2 O7 88.59(14) 4_565 .
O15 Cu2 O7 90.81(15) . .
O20 Cu2 O13W 88.96(15) 4_565 .
O15 Cu2 O13W 88.81(15) . .
O7 Cu2 O13W 158.63(15) . .
O20 Cu2 O9 90.02(14) 4_565 3_556
O15 Cu2 O9 97.16(14) . 3_556
O7 Cu2 O9 115.03(14) . 3_556
O13W Cu2 O9 86.19(14) . 3_556
C6 C1 C2 119.8(4) . .
C6 C1 C7 118.2(4) . .
C2 C1 C7 121.8(4) . .
C3 C2 C1 119.7(4) . .
C3 C2 C8 118.0(4) . .
C1 C2 C8 121.6(4) . .
C2 C3 C4 120.4(4) . .
C3 C4 C5 120.0(4) . .
C3 C4 C9 118.9(4) . .
C5 C4 C9 120.9(4) . .
C6 C5 C4 119.6(4) . .
C6 C5 C10 118.9(4) . .
C4 C5 C10 121.5(4) . .
C5 C6 C1 120.3(4) . .
O1 C7 O2 124.4(4) . .
O1 C7 C1 119.5(4) . .
O2 C7 C1 116.0(4) . .
O3 C8 O4 121.4(4) . .
O3 C8 C2 118.5(4) . .
O4 C8 C2 119.9(4) . .
O3 C8 La2 59.8(2) . 4_465
O4 C8 La2 62.5(3) . 4_465
C2 C8 La2 166.5(3) . 4_465
O5 C9 O6 124.6(4) . .
O5 C9 C4 118.9(4) . .
O6 C9 C4 116.5(4) . .
O8 C10 O7 125.5(4) . .
O8 C10 C5 120.4(4) . .
O7 C10 C5 114.1(4) . .
C12 C11 C13 119.8(4) . 3_556
C12 C11 C14 123.4(4) . .
C13 C11 C14 116.8(4) 3_556 .
C11 C12 C13 119.5(4) . .
C11 C12 C15 121.7(4) . .
C13 C12 C15 118.7(4) . .
C11 C13 C12 120.7(4) 3_556 .
O10 C14 O9 124.4(4) . .
O10 C14 C11 116.0(4) . .
O9 C14 C11 119.5(4) . .
O12 C15 O11 123.6(5) . .
O12 C15 C12 118.5(4) . .
O11 C15 C12 117.8(4) . .
C25 C20 C21 120.0(4) . .
C25 C20 C26 115.7(4) . .
C21 C20 C26 124.1(4) . .
C20 C21 C22 118.8(4) . .
C20 C21 C27 121.4(4) . .
C22 C21 C27 119.6(4) . .
C23 C22 C21 121.3(4) . .
C22 C23 C24 119.2(4) . .
C22 C23 C28 119.1(4) . .
C24 C23 C28 121.2(4) . .
C25 C24 C23 119.9(4) . .
C25 C24 C29 117.6(4) . .
C23 C24 C29 122.3(4) . .
C24 C25 C20 120.7(4) . .
O14 C26 O13 125.3(4) . .
O14 C26 C20 119.9(4) . .
O13 C26 C20 114.6(4) . .
O16 C27 O15 123.8(4) . .
O16 C27 C21 118.7(4) . .
O15 C27 C21 117.5(4) . .
O17 C28 O18 121.9(4) . .
O17 C28 C23 121.6(4) . .
O18 C28 C23 116.5(4) . .
O17 C28 La1 63.7(3) . 4_766
O18 C28 La1 59.3(2) . 4_766
C23 C28 La1 165.0(3) . 4_766
O20 C29 O19 125.5(4) . .
O20 C29 C24 115.5(4) . .
O19 C29 C24 118.8(4) . .
C7 O1 La1 171.0(3) . .
C7 O2 Cu1 111.5(3) . 4_565
C8 O3 La2 95.0(3) . 4_465
C8 O4 La2 92.1(3) . 4_465
C9 O5 La1 164.3(3) . 4_666
C9 O6 Cu1 115.0(3) . .
C10 O7 Cu2 124.4(3) . .
C14 O9 Cu2 128.2(3) . 3_556
C15 O11 La1 142.4(3) . .
C26 O13 Cu1 123.2(3) . .
C27 O15 Cu2 111.5(3) . .
C27 O16 La2 167.1(3) . 4_565
C28 O17 La1 91.6(3) . 4_766
C28 O18 La1 95.6(3) . 4_766
C29 O19 La2 164.4(3) . .
C29 O20 Cu2 115.5(3) . 4_666

loop_
_geom_bond_atom_site_label_1
_geom_bond_atom_site_label_2
_geom_bond_distance
_geom_bond_site_symmetry_2
La1 O11 2.423(3) .
La1 O5 2.440(4) 4_565
La1 O1 2.473(4) .
La1 O3W 2.538(5) .
La1 O18 2.568(3) 4_465
La1 O1W 2.576(4) .
La1 O2W 2.580(4) .
La1 O4W 2.611(4) .
La1 O17 2.666(4) 4_465
La1 C28 2.971(4) 4_465
La2 O19 2.445(4) .
La2 O16 2.477(4) 4_666
La2 O8W 2.535(5) .
La2 O3 2.555(3) 4_766
La2 O6W 2.559(5) .
La2 O9W 2.561(4) .
La2 O7W 2.561(5) .
La2 O5W 2.593(4) .
La2 O4 2.612(4) 4_766
La2 C8 2.944(4) 4_766
Cu1 O6 1.950(3) .
Cu1 O2 1.956(3) 4_666
Cu1 O13 1.979(3) .
Cu1 O10W 2.022(4) .
Cu1 O11W 2.228(6) .
Cu2 O20 1.945(3) 4_565
Cu2 O15 1.954(3) .
Cu2 O7 1.980(3) .
Cu2 O13W 2.048(3) .
Cu2 O9 2.236(4) 3_556
C1 C6 1.396(6) .
C1 C2 1.398(6) .
C1 C7 1.502(6) .
C2 C3 1.390(6) .
C2 C8 1.495(6) .
C3 C4 1.391(6) .
C4 C5 1.395(6) .
C4 C9 1.493(6) .
C5 C6 1.395(6) .
C5 C10 1.510(6) .
C7 O1 1.248(6) .
C7 O2 1.261(6) .
C8 O3 1.256(6) .
C8 O4 1.264(6) .
C8 La2 2.944(4) 4_465
C9 O5 1.246(6) .
C9 O6 1.251(6) .
C10 O8 1.220(6) .
C10 O7 1.277(6) .
C11 C12 1.387(7) .
C11 C13 1.388(6) 3_556
C11 C14 1.505(6) .
C12 C13 1.391(6) .
C12 C15 1.500(6) .
C13 C11 1.388(6) 3_556
C14 O10 1.260(6) .
C14 O9 1.266(6) .
C15 O12 1.255(6) .
C15 O11 1.271(6) .
C20 C25 1.394(6) .
C20 C21 1.395(6) .
C20 C26 1.512(6) .
C21 C22 1.399(6) .
C21 C27 1.491(6) .
C22 C23 1.391(6) .
C23 C24 1.393(6) .
C23 C28 1.513(6) .
C24 C25 1.388(6) .
C24 C29 1.504(6) .
C26 O14 1.230(6) .
C26 O13 1.275(6) .
C27 O16 1.259(6) .
C27 O15 1.259(6) .
C28 O17 1.242(6) .
C28 O18 1.265(6) .
C28 La1 2.971(4) 4_766
C29 O20 1.249(6) .
C29 O19 1.253(6) .
O2 Cu1 1.956(3) 4_565
O3 La2 2.555(3) 4_465
O4 La2 2.612(4) 4_465
O5 La1 2.440(4) 4_666
O9 Cu2 2.236(4) 3_556
O16 La2 2.477(4) 4_565
O17 La1 2.666(4) 4_766
O18 La1 2.568(3) 4_766
O20 Cu2 1.945(3) 4_666
